data_4111487
loop_
_publ_author_name
'Reyes Garc\'ia-Zarracino'
'Herbert H\"opfl'

_publ_contact_author_address
;
     Centro de Inverstigaciones Qu\'imicas
     Universidad Aut\'onoma del Estado de Morelos
     Av. Universidad 1001, C.P. 62210 Cuernavaca
     M\'exico
;
_publ_contact_author_email hhopfl@buzon.uaem.mx
_publ_contact_author_fax '+52 777-329-7997'
_publ_contact_author_name 'Herbert H\"opfl'
_publ_contact_author_phone '+52 777-329-7997'
_publ_section_title
;
 Self-Assembly of Diorganotin(IV) Oxides (R = Me,nBu, Ph) and
 2,5-Pyridinedicarboxylic Acid to Polymeric and Trinuclear Macrocyclic
 Hybrids with Porous Solid-State Structures: Influence of Substituents and
 Solvent on the Supramolecular Structure
;
_journal_name_full 'Journal of the American Chemical Society'
_journal_page_first 3120
_journal_page_last 3130
_journal_paper_doi 10.1021/ja0437095
_journal_volume 127
_journal_year 2005
_chemical_formula_moiety 'C51 H81 N3 O15 S3 Sn3, 3(C2 H6 O S)'
_chemical_formula_sum 'C57 H99 N3 O18 S6 Sn3'
_chemical_formula_weight 1662.82
_chemical_melting_point 579(1)
_chemical_name_systematic
; 
 ? 
;
_space_group_IT_number 176
_symmetry_cell_setting hexagonal
_symmetry_space_group_name_Hall '-P 6c'
_symmetry_space_group_name_H-M 'P 63/m'
_atom_sites_solution_hydrogens geom
_atom_sites_solution_primary direct
_atom_sites_solution_secondary difmap
_audit_creation_method SHELXL-97
_cell_angle_alpha 90.00
_cell_angle_beta 90.00
_cell_angle_gamma 120.00
_cell_formula_units_Z 2
_cell_length_a 16.214(14)
_cell_length_b 16.214(14)
_cell_length_c 17.23(2)
_cell_measurement_reflns_used 6698
_cell_measurement_temperature 293(2)
_cell_measurement_theta_max 50.8
_cell_measurement_theta_min 4.7
_cell_volume 3923(7)
_computing_cell_refinement 'Bruker SAINT'
_computing_data_collection 'Bruker SMART'
_computing_data_reduction 'Bruker SHELXTL'
_computing_molecular_graphics 'Bruker SHELXTL'
_computing_publication_material 'Bruker SHELXTL'
_computing_structure_refinement 'SHELXL-97 (Sheldrick, 1997)'
_computing_structure_solution 'SHELXS-97 (Sheldrick, 1990)'
_diffrn_ambient_temperature 293(2)
_diffrn_measured_fraction_theta_full 1.000
_diffrn_measured_fraction_theta_max 1.000
_diffrn_measurement_device_type 'CCD area detector'
_diffrn_measurement_method 'phi and omega scans'
_diffrn_radiation_monochromator graphite
_diffrn_radiation_source 'fine-focus sealed tube'
_diffrn_radiation_type MoK\a
_diffrn_radiation_wavelength 0.71073
_diffrn_reflns_av_R_equivalents 0.0995
_diffrn_reflns_av_sigmaI/netI 0.0488
_diffrn_reflns_limit_h_max 20
_diffrn_reflns_limit_h_min -20
_diffrn_reflns_limit_k_max 19
_diffrn_reflns_limit_k_min -20
_diffrn_reflns_limit_l_max 21
_diffrn_reflns_limit_l_min -21
_diffrn_reflns_number 40873
_diffrn_reflns_theta_full 26.00
_diffrn_reflns_theta_max 26.00
_diffrn_reflns_theta_min 1.45
_exptl_absorpt_coefficient_mu 1.167
_exptl_absorpt_correction_T_max 0.880
_exptl_absorpt_correction_T_min 0.695
_exptl_absorpt_correction_type empirical
_exptl_absorpt_process_details SADABS
_exptl_crystal_colour colorless
_exptl_crystal_density_diffrn 1.408
_exptl_crystal_description hexagonal
_exptl_crystal_F_000 1704
_exptl_crystal_size_max 0.21
_exptl_crystal_size_mid 0.11
_exptl_crystal_size_min 0.11
_refine_diff_density_max 1.510
_refine_diff_density_min -0.906
_refine_diff_density_rms 0.132
_refine_ls_extinction_method none
_refine_ls_goodness_of_fit_ref 1.098
_refine_ls_hydrogen_treatment constr
_refine_ls_matrix_type full
_refine_ls_number_parameters 181
_refine_ls_number_reflns 2658
_refine_ls_number_restraints 152
_refine_ls_restrained_S_all 1.098
_refine_ls_R_factor_all 0.0944
_refine_ls_R_factor_gt 0.0611
_refine_ls_shift/su_max 0.759
_refine_ls_shift/su_mean 0.061
_refine_ls_structure_factor_coef Fsqd
_refine_ls_weighting_details 'calc w=1/[\s^2^(Fo^2^)+(0.0998P)^2^+8.0198P] where P=(Fo^2^+2Fc^2^)/3'
_refine_ls_weighting_scheme calc
_refine_ls_wR_factor_gt 0.1782
_refine_ls_wR_factor_ref 0.2012
_reflns_number_gt 1762
_reflns_number_total 2658
_reflns_threshold_expression >2sigma(I)
_cod_data_source_file ja0437095si20041202_030437_3.cif
_cod_data_source_block reyevzwm
_cod_database_code 4111487

loop_
_symmetry_equiv_pos_as_xyz
'x, y, z'
'-y, x-y, z'
'-x+y, -x, z'
'-x, -y, z+1/2'
'y, -x+y, z+1/2'
'x-y, x, z+1/2'
'-x, -y, -z'
'y, -x+y, -z'
'x-y, x, -z'
'x, y, -z-1/2'
'-y, x-y, -z-1/2'
'-x+y, -x, -z-1/2'

loop_
_atom_site_label
_atom_site_type_symbol
_atom_site_fract_x
_atom_site_fract_y
_atom_site_fract_z
_atom_site_U_iso_or_equiv
_atom_site_adp_type
_atom_site_occupancy
_atom_site_symmetry_multiplicity
_atom_site_calc_flag
_atom_site_refinement_flags
Sn1 Sn 0.25940(4) -0.07497(4) 0.7500 0.0604(3) Uani 1 2 d S
S1 S 0.3930(2) -0.1965(2) 0.7500 0.131(2) Uani 1 2 d SU
N1 N 0.2920(5) 0.0862(5) 0.7500 0.056(2) Uani 1 2 d SU
O1 O 0.4137(4) 0.0179(4) 0.7500 0.066(2) Uani 1 2 d SU
O2 O 0.5386(5) 0.1623(5) 0.7500 0.099(3) Uani 1 2 d SU
O4 O 0.1011(5) 0.1881(5) 0.7500 0.077(2) Uani 1 2 d SU
O3 O 0.2206(5) 0.3361(4) 0.7500 0.084(3) Uani 1 2 d SU
O5 O 0.3048(5) -0.1845(5) 0.7500 0.144(5) Uani 1 2 d SU
C1 C 0.2312(6) 0.1180(6) 0.7500 0.056(3) Uani 1 2 d SU
H1 H 0.1662 0.0743 0.7500 0.068 Uiso 1 2 calc SR
C2 C 0.2608(6) 0.2141(6) 0.7500 0.055(2) Uani 1 2 d SU
C3 C 0.3569(7) 0.2788(6) 0.7500 0.064(3) Uani 1 2 d SU
H3 H 0.3782 0.3437 0.7500 0.077 Uiso 1 2 calc SR
C4 C 0.4221(7) 0.2468(6) 0.7500 0.064(3) Uani 1 2 d SU
H4 H 0.4872 0.2900 0.7500 0.076 Uiso 1 2 calc SR
C5 C 0.3895(6) 0.1517(6) 0.7500 0.057(3) Uani 1 2 d SU
C6 C 0.4560(6) 0.1117(7) 0.7500 0.062(3) Uani 1 2 d SU
C7 C 0.1880(7) 0.2462(6) 0.7500 0.065(3) Uani 1 2 d SU
C8 C 0.2462(8) -0.0815(8) 0.6270(7) 0.114(4) Uani 1 1 d DU
H8A H 0.2442 -0.1396 0.6104 0.137 Uiso 1 1 calc R
H8B H 0.1847 -0.0884 0.6147 0.137 Uiso 1 1 calc R
C9 C 0.3188(11) -0.0022(10) 0.5776(9) 0.189(7) Uani 1 1 d DU
H9A H 0.3816 0.0071 0.5884 0.227 Uiso 1 1 calc R
H9B H 0.3194 0.0565 0.5897 0.227 Uiso 1 1 calc R
C10 C 0.2951(18) -0.026(2) 0.4913(9) 0.236(9) Uani 1 1 d DU
H10A H 0.2366 -0.0868 0.4860 0.283 Uiso 1 1 calc R
H10B H 0.2864 0.0225 0.4664 0.283 Uiso 1 1 calc R
C11 C 0.376(2) -0.032(3) 0.4536(18) 0.48(3) Uani 1 1 d DU
H11A H 0.4123 0.0237 0.4219 0.713 Uiso 1 1 calc R
H11B H 0.3512 -0.0877 0.4219 0.713 Uiso 1 1 calc R
H11C H 0.4167 -0.0343 0.4930 0.713 Uiso 1 1 calc R
C12 C 0.4657(7) -0.1300(8) 0.8271(7) 0.116(4) Uani 1 1 d .
H12A H 0.4866 -0.0638 0.8190 0.174 Uiso 1 1 calc R
H12B H 0.5200 -0.1387 0.8299 0.174 Uiso 1 1 calc R
H12C H 0.4304 -0.1509 0.8747 0.174 Uiso 1 1 calc R
S100 S 0.4109(15) 0.7326(19) 0.0512(14) 0.42(2) Uani 0.33 1 d PDU
O100 O 0.405(5) 0.8225(14) 0.052(2) 0.52(4) Uani 0.33 1 d PDU
C100 C 0.3333 0.6667 -0.0262(16) 0.37(3) Uani 1 3 d SD
C101 C 0.3333 0.6667 0.1287(15) 0.37(3) Uani 1 3 d SD
S200 S 0.089(4) 0.000(6) 0.470(3) 0.33(3) Uani 0.17 1 d PDU
O200 O 0.065(9) 0.023(16) 0.549(3) 0.32(4) Uani 0.17 1 d PDU
C200 C 0.0000 0.0000 0.408(4) 0.52(6) Uani 1 3 d SDU

loop_
_atom_site_aniso_label
_atom_site_aniso_U_11
_atom_site_aniso_U_22
_atom_site_aniso_U_33
_atom_site_aniso_U_23
_atom_site_aniso_U_13
_atom_site_aniso_U_12
Sn1 0.0308(4) 0.0318(4) 0.1195(8) 0.000 0.000 0.0163(3)
S1 0.0370(14) 0.0371(14) 0.325(6) 0.000 0.000 0.0230(12)
N1 0.028(3) 0.029(3) 0.112(7) 0.000 0.000 0.015(3)
O1 0.026(3) 0.033(3) 0.141(7) 0.000 0.000 0.017(3)
O2 0.029(4) 0.048(4) 0.215(11) 0.000 0.000 0.015(3)
O4 0.033(3) 0.044(4) 0.154(8) 0.000 0.000 0.019(3)
O3 0.041(4) 0.032(3) 0.181(9) 0.000 0.000 0.019(3)
O5 0.033(4) 0.038(4) 0.363(15) 0.000 0.000 0.019(3)
C1 0.025(4) 0.029(4) 0.106(8) 0.000 0.000 0.007(3)
C2 0.041(5) 0.031(4) 0.092(8) 0.000 0.000 0.017(4)
C3 0.044(5) 0.023(4) 0.120(9) 0.000 0.000 0.012(4)
C4 0.040(5) 0.034(5) 0.111(9) 0.000 0.000 0.014(4)
C5 0.029(4) 0.032(4) 0.103(8) 0.000 0.000 0.010(4)
C6 0.030(5) 0.045(5) 0.116(9) 0.000 0.000 0.022(4)
C7 0.042(5) 0.036(5) 0.123(9) 0.000 0.000 0.023(4)
C8 0.080(6) 0.104(8) 0.135(10) -0.022(7) 0.023(6) 0.027(6)
C9 0.213(16) 0.201(15) 0.164(14) -0.025(13) 0.007(13) 0.111(13)
C10 0.31(2) 0.31(2) 0.150(16) -0.041(17) -0.005(16) 0.203(19)
C11 0.49(6) 0.45(4) 0.26(4) -0.13(3) 0.05(4) 0.06(4)
C12 0.077(6) 0.119(8) 0.176(12) 0.051(8) 0.028(7) 0.066(6)
S100 0.59(5) 0.52(5) 0.32(3) 0.26(3) 0.28(3) 0.41(4)
O100 0.49(6) 0.68(7) 0.55(6) 0.17(6) 0.03(6) 0.42(5)
C100 0.25(2) 0.25(2) 0.59(9) 0.000 0.000 0.127(10)
C101 0.25(2) 0.25(2) 0.59(9) 0.000 0.000 0.127(10)
S200 0.36(5) 0.33(6) 0.24(4) 0.07(5) -0.09(4) 0.12(5)
O200 0.35(6) 0.32(6) 0.25(5) 0.05(6) -0.05(5) 0.14(5)
C200 0.57(7) 0.57(7) 0.42(9) 0.000 0.000 0.29(4)

loop_
_atom_type_symbol
_atom_type_description
_atom_type_scat_dispersion_real
_atom_type_scat_dispersion_imag
_atom_type_scat_source
C C 0.0033 0.0016 'International Tables Vol C Tables 4.2.6.8 and 6.1.1.4'
H H 0.0000 0.0000 'International Tables Vol C Tables 4.2.6.8 and 6.1.1.4'
N N 0.0061 0.0033 'International Tables Vol C Tables 4.2.6.8 and 6.1.1.4'
O O 0.0106 0.0060 'International Tables Vol C Tables 4.2.6.8 and 6.1.1.4'
S S 0.1246 0.1234 'International Tables Vol C Tables 4.2.6.8 and 6.1.1.4'
Sn Sn -0.6537 1.4246 'International Tables Vol C Tables 4.2.6.8 and 6.1.1.4'

loop_
_geom_angle_atom_site_label_1
_geom_angle_atom_site_label_2
_geom_angle_atom_site_label_3
_geom_angle
_geom_angle_site_symmetry_1
_geom_angle_site_symmetry_3
C8 Sn1 C8 170.0(6) . 10_557
C8 Sn1 O1 94.9(3) . .
C8 Sn1 O1 94.9(3) 10_557 .
C8 Sn1 O5 91.5(3) . .
C8 Sn1 O5 91.5(3) 10_557 .
O1 Sn1 O5 80.1(2) . .
C8 Sn1 O3 85.7(3) . 3
C8 Sn1 O3 85.7(3) 10_557 3
O1 Sn1 O3 156.1(2) . 3
O5 Sn1 O3 76.0(3) . 3
C8 Sn1 N1 90.9(3) . .
C8 Sn1 N1 90.9(3) 10_557 .
O1 Sn1 N1 72.3(2) . .
O5 Sn1 N1 152.4(3) . .
O3 Sn1 N1 131.6(2) 3 .
O5 S1 C12 107.8(4) . .
O5 S1 C12 107.8(4) . 10_557
C12 S1 C12 99.1(7) . 10_557
C1 N1 C5 119.0(7) . .
C1 N1 Sn1 128.7(6) . .
C5 N1 Sn1 112.2(5) . .
C6 O1 Sn1 123.4(5) . .
C7 O3 Sn1 98.5(5) . 2
S1 O5 Sn1 142.8(5) . .
N1 C1 C2 122.2(8) . .
C3 C2 C1 118.8(8) . .
C3 C2 C7 121.3(8) . .
C1 C2 C7 119.8(8) . .
C2 C3 C4 119.9(8) . .
C5 C4 C3 119.1(9) . .
C4 C5 N1 120.9(8) . .
C4 C5 C6 122.1(8) . .
N1 C5 C6 117.0(7) . .
O2 C6 O1 124.1(8) . .
O2 C6 C5 120.8(9) . .
O1 C6 C5 115.1(7) . .
O4 C7 O3 122.0(8) . .
O4 C7 C2 121.6(8) . .
O3 C7 C2 116.4(8) . .
C9 C8 Sn1 120.5(9) . .
C8 C9 C10 110.1(12) . .
C11 C10 C9 108.5(13) . .
O100 S100 C100 102.7(13) . .
O100 S100 C101 101.9(13) . .
C100 S100 C101 97.3(11) . .
O200 S200 C200 103.5(13) . .

loop_
_geom_bond_atom_site_label_1
_geom_bond_atom_site_label_2
_geom_bond_distance
_geom_bond_site_symmetry_2
Sn1 C8 2.127(13) .
Sn1 C8 2.127(13) 10_557
Sn1 O1 2.182(6) .
Sn1 O5 2.237(7) .
Sn1 O3 2.347(7) 3
Sn1 N1 2.393(7) .
S1 O5 1.537(8) .
S1 C12 1.745(13) .
S1 C12 1.745(13) 10_557
N1 C1 1.322(11) .
N1 C5 1.396(11) .
O1 C6 1.320(11) .
O2 C6 1.170(11) .
O4 C7 1.243(11) .
O3 C7 1.278(11) .
O3 Sn1 2.347(7) 2
C1 C2 1.382(12) .
C2 C3 1.375(13) .
C2 C7 1.509(12) .
C3 C4 1.391(13) .
C4 C5 1.357(12) .
C5 C6 1.510(12) .
C8 C9 1.500(9) .
C9 C10 1.535(10) .
C10 C11 1.508(10) .
S100 O100 1.509(10) .
S100 C100 1.777(10) .
S100 C101 1.779(10) .
S100 S100 2.03(3) 3_565
S100 S100 2.03(3) 2_665
C100 S100 1.777(10) 2_665
C100 S100 1.777(10) 3_565
C101 S100 1.779(10) 2_665
C101 S100 1.779(10) 3_565
S200 O200 1.0(2) 8_556
S200 O200 1.501(11) .
S200 O200 1.6(2) 9_556
S200 S200 1.76(8) 8_556
S200 S200 1.76(8) 9_556
S200 C200 1.794(10) .
S200 S200 2.49(7) 3
S200 S200 2.49(7) 2
O200 S200 1.0(2) 9_556
O200 C200 1.19(10) 7_556
O200 O200 1.60(19) 3
O200 O200 1.60(19) 2
O200 S200 1.6(2) 8_556
C200 O200 1.19(10) 8_556
C200 O200 1.19(10) 9_556
C200 O200 1.19(10) 7_556
C200 S200 1.794(10) 3
C200 S200 1.794(10) 2

loop_
_geom_torsion_atom_site_label_1
_geom_torsion_atom_site_label_2
_geom_torsion_atom_site_label_3
_geom_torsion_atom_site_label_4
_geom_torsion
_geom_torsion_site_symmetry_1
C8 Sn1 N1 C1 85.1(3) .
C8 Sn1 N1 C1 -85.1(3) 10_557
O1 Sn1 N1 C1 180.0 .
O5 Sn1 N1 C1 180.0 .
O3 Sn1 N1 C1 0.0 3
C8 Sn1 N1 C5 -94.9(3) .
C8 Sn1 N1 C5 94.9(3) 10_557
O1 Sn1 N1 C5 0.0 .
O5 Sn1 N1 C5 0.0 .
O3 Sn1 N1 C5 180.0 3
C8 Sn1 O1 C6 89.4(3) .
C8 Sn1 O1 C6 -89.4(3) 10_557
O5 Sn1 O1 C6 180.0 .
O3 Sn1 O1 C6 180.0 3
N1 Sn1 O1 C6 0.0 .
C12 S1 O5 Sn1 53.1(4) .
C12 S1 O5 Sn1 -53.1(4) 10_557
C8 Sn1 O5 S1 94.8(3) .
C8 Sn1 O5 S1 -94.8(3) 10_557
O1 Sn1 O5 S1 0.0 .
O3 Sn1 O5 S1 180.0 3
N1 Sn1 O5 S1 0.0 .
C5 N1 C1 C2 0.0 .
Sn1 N1 C1 C2 180.0 .
N1 C1 C2 C3 0.0 .
N1 C1 C2 C7 180.0 .
C1 C2 C3 C4 0.0 .
C7 C2 C3 C4 180.0 .
C2 C3 C4 C5 0.0 .
C3 C4 C5 N1 0.0 .
C3 C4 C5 C6 180.0 .
C1 N1 C5 C4 0.0 .
Sn1 N1 C5 C4 180.0 .
C1 N1 C5 C6 180.0 .
Sn1 N1 C5 C6 0.0 .
Sn1 O1 C6 O2 180.0 .
Sn1 O1 C6 C5 0.0 .
C4 C5 C6 O2 0.0 .
N1 C5 C6 O2 180.0 .
C4 C5 C6 O1 180.0 .
N1 C5 C6 O1 0.0 .
Sn1 O3 C7 O4 0.0 2
Sn1 O3 C7 C2 180.0 2
C3 C2 C7 O4 180.0 .
C1 C2 C7 O4 0.0 .
C3 C2 C7 O3 0.0 .
C1 C2 C7 O3 180.0 .
C8 Sn1 C8 C9 147(3) 10_557
O1 Sn1 C8 C9 -25.9(11) .
O5 Sn1 C8 C9 -106.1(11) .
O3 Sn1 C8 C9 178.1(11) 3
N1 Sn1 C8 C9 46.4(11) .
Sn1 C8 C9 C10 177.7(11) .
C8 C9 C10 C11 -118(3) .
